data_7133836
loop_
_publ_author_name
'Qi, Zhikai'
'Zhang, Ke'
'Zhao, Xingxing'
'Zhang, Nan'
'Li, Shi-Li'
'Zhang, Xian-Ming'

_publ_section_title
;
 Promoting structural distortion to enhance the crystal field strength of
 Mn(II) in tetrahedral bromide for near-unity yellow emission.
;
_journal_issue 88
_journal_name_full 'Chemical communications (Cambridge, England)'
_journal_page_first 12880
_journal_page_last 12883
_journal_paper_doi 10.1039/d4cc04300f
_journal_volume 60
_journal_year 2024
_chemical_formula_moiety '2(Br4 Mn), 4(C7 H11 N2)'
_chemical_formula_sum 'C28 H44 Br8 Mn2 N8'
_chemical_formula_weight 1241.87
_space_group_crystal_system orthorhombic
_space_group_IT_number 18
_space_group_name_Hall 'P 2 2ab'
_space_group_name_H-M_alt 'P 21 21 2'
_atom_sites_solution_hydrogens geom
_atom_sites_solution_primary dual
_audit_creation_date 2024-04-10
_audit_creation_method
;
Olex2 1.3
(compiled 2020.11.12 svn.r5f609507 for OlexSys, GUI svn.r6408)
;
_audit_update_record
;
2024-08-07 deposited with the CCDC.	2024-10-07 downloaded from the CCDC.
;
_cell_angle_alpha 90
_cell_angle_beta 90
_cell_angle_gamma 90
_cell_formula_units_Z 4
_cell_length_a 33.1106(6)
_cell_length_b 16.5169(3)
_cell_length_c 7.9113(2)
_cell_measurement_reflns_used 15148
_cell_measurement_temperature 293(2)
_cell_measurement_theta_max 25.7770
_cell_measurement_theta_min 3.3770
_cell_volume 4326.57(16)
_computing_cell_refinement 'CrysAlisPro 1.171.42.92a (Rigaku OD, 2023)'
_computing_data_collection 'CrysAlisPro 1.171.42.92a (Rigaku OD, 2023)'
_computing_data_reduction 'CrysAlisPro 1.171.42.92a (Rigaku OD, 2023)'
_computing_molecular_graphics 'Olex2 1.3 (Dolomanov et al., 2009)'
_computing_publication_material 'Olex2 1.3 (Dolomanov et al., 2009)'
_computing_structure_refinement 'SHELXL 2018/3 (Sheldrick, 2015)'
_computing_structure_solution 'SHELXT 2018/2 (Sheldrick, 2018)'
_diffrn_ambient_temperature 293(2)
_diffrn_detector 'CCD plate'
_diffrn_detector_area_resol_mean 16.0251
_diffrn_detector_type Eos
_diffrn_measured_fraction_theta_full 0.998
_diffrn_measured_fraction_theta_max 0.998
_diffrn_measurement_details
;
List of Runs (angles in degrees, time in seconds):

  # Type    Start    End  Width  t~exp~   \w     \q     \k     \f   Frames
#--------------------------------------------------------------------------
  1  \w    -39.00   8.00   1.00   27.69    --  -18.34 -77.00-150.00   47
  2  \w    -39.00   8.00   1.00   27.69    --  -18.34 -77.00  60.00   47
  3  \w    -35.00  49.00   1.00   27.69    --  -18.34  57.00 150.00   84
  4  \w    -39.00   8.00   1.00   27.69    --  -18.34 -77.00   0.00   47
  5  \w    -39.00   8.00   1.00   27.69    --  -18.34 -77.00-120.00   47
  6  \w    -39.00   8.00   1.00   27.69    --  -18.34 -77.00 150.00   47
  7  \w    -88.00  51.00   1.00   27.69    --  -18.34   0.00 -30.00  139
  8  \w    -35.00  49.00   1.00   27.69    --  -18.34  57.00   0.00   84
  9  \w    -45.00  -8.00   1.00   27.69    --  -18.34  77.00  60.00   37
;
_diffrn_measurement_device 'four-circle diffractometer'
_diffrn_measurement_device_type 'Xcalibur, Eos'
_diffrn_measurement_method '\w scans'
_diffrn_orient_matrix_type 'CrysAlisPro convention (1999,Acta A55,543-557)'
_diffrn_orient_matrix_UB_11 0.0101771000
_diffrn_orient_matrix_UB_12 0.0000693000
_diffrn_orient_matrix_UB_13 0.0788828000
_diffrn_orient_matrix_UB_21 -0.0160660000
_diffrn_orient_matrix_UB_22 0.0224818000
_diffrn_orient_matrix_UB_23 0.0362624000
_diffrn_orient_matrix_UB_31 -0.0098569000
_diffrn_orient_matrix_UB_32 -0.0365832000
_diffrn_orient_matrix_UB_33 0.0224463000
_diffrn_radiation_monochromator graphite
_diffrn_radiation_probe x-ray
_diffrn_radiation_type 'Mo K\a'
_diffrn_radiation_wavelength 0.71073
_diffrn_reflns_av_R_equivalents 0.0456
_diffrn_reflns_av_unetI/netI 0.0387
_diffrn_reflns_Laue_measured_fraction_full 0.998
_diffrn_reflns_Laue_measured_fraction_max 0.998
_diffrn_reflns_limit_h_max 41
_diffrn_reflns_limit_h_min -41
_diffrn_reflns_limit_k_max 20
_diffrn_reflns_limit_k_min -19
_diffrn_reflns_limit_l_max 9
_diffrn_reflns_limit_l_min -9
_diffrn_reflns_number 53087
_diffrn_reflns_point_group_measured_fraction_full 0.999
_diffrn_reflns_point_group_measured_fraction_max 0.999
_diffrn_reflns_theta_full 25.242
_diffrn_reflns_theta_max 26.371
_diffrn_reflns_theta_min 2.854
_diffrn_source 'fine-focus sealed X-ray tube'
_diffrn_source_type 'Enhance (Mo) X-ray Source'
_exptl_absorpt_coefficient_mu 8.001
_exptl_absorpt_correction_T_max 1.00000
_exptl_absorpt_correction_T_min 0.51773
_exptl_absorpt_correction_type multi-scan
_exptl_absorpt_process_details
;
CrysAlisPro 1.171.42.92a (Rigaku Oxford Diffraction, 2023)
Empirical absorption correction using spherical harmonics,
implemented in SCALE3 ABSPACK scaling algorithm.
;
_exptl_crystal_colour 'clear yellowish yellow'
_exptl_crystal_colour_lustre clear
_exptl_crystal_colour_modifier yellowish
_exptl_crystal_colour_primary yellow
_exptl_crystal_density_diffrn 1.907
_exptl_crystal_description block
_exptl_crystal_F_000 2392
_exptl_crystal_size_max 0.1
_exptl_crystal_size_mid 0.1
_exptl_crystal_size_min 0.1
_refine_diff_density_max 0.408
_refine_diff_density_min -0.563
_refine_diff_density_rms 0.075
_refine_ls_abs_structure_details
;
 Flack x determined using 2243 quotients [(I+)-(I-)]/[(I+)+(I-)]
 (Parsons, Flack and Wagner, Acta Cryst. B69 (2013) 249-259).
;
_refine_ls_abs_structure_Flack -0.010(4)
_refine_ls_extinction_method none
_refine_ls_goodness_of_fit_ref 1.065
_refine_ls_hydrogen_treatment constr
_refine_ls_matrix_type full
_refine_ls_number_parameters 424
_refine_ls_number_reflns 8841
_refine_ls_number_restraints 0
_refine_ls_restrained_S_all 1.065
_refine_ls_R_factor_all 0.0688
_refine_ls_R_factor_gt 0.0387
_refine_ls_shift/su_max 0.010
_refine_ls_shift/su_mean 0.000
_refine_ls_structure_factor_coef Fsqd
_refine_ls_weighting_details 'w=1/[\s^2^(Fo^2^)+(0.0240P)^2^+0.9883P] where P=(Fo^2^+2Fc^2^)/3'
_refine_ls_weighting_scheme calc
_refine_ls_wR_factor_gt 0.0600
_refine_ls_wR_factor_ref 0.0670
_reflns_Friedel_coverage 0.777
_reflns_Friedel_fraction_full 1.000
_reflns_Friedel_fraction_max 1.000
_reflns_number_gt 6450
_reflns_number_total 8841
_reflns_threshold_expression 'I > 2\s(I)'
_cod_data_source_file d4cc04300f2.cif
_cod_data_source_block (DMPAH)2MnBr4
_cod_depositor_comments 'Adding full bibliography for 7133836.cif.'
_cod_database_code 7133836
_shelx_shelxl_version_number 2018/3
_shelx_space_group_comment
;
The symmetry employed for this shelxl refinement is uniquely defined
by the following loop, which should always be used as a source of
symmetry information in preference to the above space-group names.
They are only intended as comments.
;
_shelx_estimated_absorpt_t_max 0.502
_shelx_estimated_absorpt_t_min 0.502
_reflns_odcompleteness_completeness 99.72
_reflns_odcompleteness_iscentric 1
_reflns_odcompleteness_theta 26.32
_olex2_refinement_description
;
1. Fixed Uiso
 At 1.2 times of:
  All C(H) groups, All N(H) groups
 At 1.5 times of:
  All C(H,H,H) groups
2.a Aromatic/amide H refined with riding coordinates:
 N2(H2), N6(H6A), N4(H4), N8(H8), C21(H21), C25(H25), C28(H28), C7(H7),
 C14(H14), C11(H11), C6(H6), C20(H20), C13(H13), C12(H12), C4(H4A), C18(H18),
 C5(H5), C26(H26), C19(H19), C27(H27)
2.b Idealised Me refined as rotating group:
 C2(H2A,H2B,H2C), C16(H16A,H16B,H16C), C22(H22A,H22B,H22C), C1(H1A,H1B,H1C),
 C9(H9A,H9B,H9C), C15(H15A,H15B,H15C), C8(H8A,H8B,H8C), C23(H23A,H23B,H23C)
;
_olex2_submission_special_instructions 'No special instructions were received'
_oxdiff_exptl_absorpt_empirical_details
;
Empirical correction (ABSPACK) includes:
- Absorption correction using spherical harmonics
- Frame scaling
;
_oxdiff_exptl_absorpt_empirical_full_max 1.707
_oxdiff_exptl_absorpt_empirical_full_min 0.818

loop_
_space_group_symop_operation_xyz
'x, y, z'
'-x, -y, z'
'-x+1/2, y+1/2, -z'
'x+1/2, -y+1/2, -z'

loop_
_atom_site_label
_atom_site_type_symbol
_atom_site_fract_x
_atom_site_fract_y
_atom_site_fract_z
_atom_site_U_iso_or_equiv
_atom_site_adp_type
_atom_site_occupancy
_atom_site_site_symmetry_order
_atom_site_calc_flag
_atom_site_refinement_flags_posn
_atom_site_refinement_flags_adp
_atom_site_refinement_flags_occupancy
_atom_site_disorder_assembly
_atom_site_disorder_group
Br3 Br 0.68900(2) 0.98144(4) -0.36679(11) 0.0588(2) Uani 1 1 d . . . . .
Br6 Br 0.74261(2) 1.12341(5) -0.02238(12) 0.0594(2) Uani 1 1 d . . . . .
Br2 Br 0.51247(2) 1.12519(4) 0.24474(10) 0.0601(2) Uani 1 1 d . . . . .
Br5 Br 0.81481(2) 1.02511(4) -0.37171(11) 0.0632(2) Uani 1 1 d . . . . .
Br1 Br 0.56361(2) 0.97840(4) 0.58256(11) 0.0649(2) Uani 1 1 d . . . . .
Br8 Br 0.49520(2) 0.62945(5) 0.46881(11) 0.0704(3) Uani 1 1 d . . . . .
Br4 Br 0.76240(2) 0.86944(5) -0.03930(12) 0.0680(3) Uani 1 1 d . . . . .
Br7 Br 0.56449(2) 0.50930(4) 0.14200(11) 0.0712(3) Uani 1 1 d . . . . .
Mn3 Mn 0.500000 0.500000 0.30540(18) 0.0402(3) Uani 1 2 d S T P . .
Mn1 Mn 0.500000 1.000000 0.41832(18) 0.0401(3) Uani 1 2 d S T P . .
Mn2 Mn 0.75295(3) 0.99845(6) -0.19811(14) 0.0428(3) Uani 1 1 d . . . . .
N3 N 0.62593(16) 0.9244(3) 0.1204(7) 0.0447(14) Uani 1 1 d . . . . .
N7 N 0.71191(16) 1.2507(3) 0.4858(8) 0.0488(15) Uani 1 1 d . . . . .
N1 N 0.62523(15) 0.5664(3) -0.2533(7) 0.0476(15) Uani 1 1 d . . . . .
N5 N 0.46655(16) 0.7548(3) -0.1359(8) 0.0458(14) Uani 1 1 d . . . . .
N2 N 0.6316(2) 0.8119(4) -0.3276(9) 0.0640(18) Uani 1 1 d . . . . .
H2 H 0.632809 0.863354 -0.343338 0.077 Uiso 1 1 calc R U . . .
N6 N 0.34423(18) 0.7657(4) -0.0635(9) 0.0629(18) Uani 1 1 d . . . . .
H6A H 0.318540 0.767503 -0.048037 0.075 Uiso 1 1 calc R U . . .
N4 N 0.62815(18) 0.6805(3) 0.2140(8) 0.0562(17) Uani 1 1 d . . . . .
H4 H 0.628713 0.629122 0.231420 0.067 Uiso 1 1 calc R U . . .
N8 N 0.59034(17) 1.2400(4) 0.3973(8) 0.0573(17) Uani 1 1 d . . . . .
H8 H 0.564711 1.237694 0.380375 0.069 Uiso 1 1 calc R U . . .
C24 C 0.67251(19) 1.2471(3) 0.4557(8) 0.0368(16) Uani 1 1 d . . . . .
C10 C 0.62663(19) 0.8455(4) 0.1542(9) 0.0392(16) Uani 1 1 d . . . . .
C17 C 0.4271(2) 0.7584(3) -0.1130(9) 0.0411(17) Uani 1 1 d . . . . .
C21 C 0.4052(2) 0.6971(4) -0.0295(10) 0.0474(18) Uani 1 1 d . . . . .
H21 H 0.418928 0.651697 0.010105 0.057 Uiso 1 1 calc R U . . .
C25 C 0.6528(2) 1.1750(4) 0.4105(10) 0.053(2) Uani 1 1 d . . . . .
H25 H 0.667646 1.127603 0.398224 0.064 Uiso 1 1 calc R U . . .
C28 C 0.6474(2) 1.3157(4) 0.4670(11) 0.056(2) Uani 1 1 d . . . . .
H28 H 0.658338 1.365608 0.496177 0.067 Uiso 1 1 calc R U . . .
C7 C 0.59669(19) 0.6902(4) -0.3604(9) 0.0457(18) Uani 1 1 d . . . . .
H7 H 0.573974 0.663231 -0.400620 0.055 Uiso 1 1 calc R U . . .
C14 C 0.5919(2) 0.7966(4) 0.1471(11) 0.055(2) Uani 1 1 d . . . . .
H14 H 0.567190 0.820195 0.120375 0.066 Uiso 1 1 calc R U . . .
C3 C 0.62729(17) 0.6457(4) -0.2770(8) 0.0382(16) Uani 1 1 d . . . . .
C2 C 0.5914(2) 0.5193(4) -0.3200(10) 0.064(2) Uani 1 1 d . . . . .
H2A H 0.566493 0.540741 -0.276897 0.096 Uiso 1 1 calc R U . . .
H2B H 0.594127 0.463783 -0.285575 0.096 Uiso 1 1 calc R U . . .
H2C H 0.591337 0.522310 -0.441135 0.096 Uiso 1 1 calc R U . . .
C11 C 0.6626(2) 0.8046(4) 0.1963(10) 0.053(2) Uani 1 1 d . . . . .
H11 H 0.686747 0.833119 0.205754 0.064 Uiso 1 1 calc R U . . .
C6 C 0.5998(2) 0.7705(4) -0.3825(10) 0.055(2) Uani 1 1 d . . . . .
H6 H 0.579196 0.797907 -0.437924 0.066 Uiso 1 1 calc R U . . .
C20 C 0.3650(2) 0.7025(5) -0.0057(10) 0.058(2) Uani 1 1 d . . . . .
H20 H 0.351617 0.661488 0.052054 0.070 Uiso 1 1 calc R U . . .
C16 C 0.4902(2) 0.6881(4) -0.0682(10) 0.068(2) Uani 1 1 d . . . . .
H16A H 0.488551 0.688428 0.052949 0.102 Uiso 1 1 calc R U . . .
H16B H 0.517866 0.694048 -0.102213 0.102 Uiso 1 1 calc R U . . .
H16C H 0.479774 0.637823 -0.110620 0.102 Uiso 1 1 calc R U . . .
C13 C 0.5935(2) 0.7169(4) 0.1780(11) 0.063(2) Uani 1 1 d . . . . .
H13 H 0.569845 0.686511 0.174075 0.075 Uiso 1 1 calc R U . . .
C12 C 0.6619(2) 0.7233(5) 0.2231(11) 0.062(2) Uani 1 1 d . . . . .
H12 H 0.685884 0.696840 0.248641 0.075 Uiso 1 1 calc R U . . .
C4 C 0.66117(19) 0.6926(4) -0.2196(9) 0.0482(18) Uani 1 1 d . . . . .
H4A H 0.682541 0.667723 -0.163755 0.058 Uiso 1 1 calc R U . . .
C22 C 0.7381(2) 1.1808(5) 0.4646(12) 0.076(3) Uani 1 1 d . . . . .
H22A H 0.733442 1.143173 0.555062 0.114 Uiso 1 1 calc R U . . .
H22B H 0.765769 1.197967 0.466324 0.114 Uiso 1 1 calc R U . . .
H22C H 0.732286 1.155099 0.358536 0.114 Uiso 1 1 calc R U . . .
C18 C 0.4029(2) 0.8245(4) -0.1713(9) 0.0503(19) Uani 1 1 d . . . . .
H18 H 0.415018 0.867289 -0.228580 0.060 Uiso 1 1 calc R U . . .
C1 C 0.6568(2) 0.5213(4) -0.1666(10) 0.070(2) Uani 1 1 d . . . . .
H1A H 0.682264 0.531342 -0.220625 0.104 Uiso 1 1 calc R U . . .
H1B H 0.650784 0.464503 -0.171282 0.104 Uiso 1 1 calc R U . . .
H1C H 0.658129 0.538399 -0.050786 0.104 Uiso 1 1 calc R U . . .
C9 C 0.5892(2) 0.9659(4) 0.0708(12) 0.075(3) Uani 1 1 d . . . . .
H9A H 0.575218 0.934410 -0.012755 0.112 Uiso 1 1 calc R U . . .
H9B H 0.595834 1.017967 0.024512 0.112 Uiso 1 1 calc R U . . .
H9C H 0.572126 0.972894 0.167919 0.112 Uiso 1 1 calc R U . . .
C5 C 0.6616(2) 0.7741(5) -0.2483(11) 0.062(2) Uani 1 1 d . . . . .
H5 H 0.683552 0.804227 -0.210984 0.074 Uiso 1 1 calc R U . . .
C15 C 0.4888(2) 0.8175(4) -0.2206(10) 0.070(2) Uani 1 1 d . . . . .
H15A H 0.473660 0.836122 -0.316585 0.105 Uiso 1 1 calc R U . . .
H15B H 0.514308 0.796488 -0.257612 0.105 Uiso 1 1 calc R U . . .
H15C H 0.493173 0.861760 -0.144158 0.105 Uiso 1 1 calc R U . . .
C26 C 0.6125(2) 1.1738(4) 0.3847(11) 0.061(2) Uani 1 1 d . . . . .
H26 H 0.600073 1.125031 0.357354 0.074 Uiso 1 1 calc R U . . .
C8 C 0.6617(2) 0.9743(4) 0.1368(11) 0.074(2) Uani 1 1 d . . . . .
H8A H 0.675074 0.961990 0.241339 0.111 Uiso 1 1 calc R U . . .
H8B H 0.654083 1.030394 0.135735 0.111 Uiso 1 1 calc R U . . .
H8C H 0.679657 0.963644 0.044143 0.111 Uiso 1 1 calc R U . . .
C19 C 0.3622(2) 0.8251(5) -0.1435(11) 0.061(2) Uani 1 1 d . . . . .
H19 H 0.346950 0.868628 -0.182155 0.073 Uiso 1 1 calc R U . . .
C27 C 0.6075(2) 1.3094(4) 0.4356(11) 0.064(2) Uani 1 1 d . . . . .
H27 H 0.591562 1.355726 0.441345 0.077 Uiso 1 1 calc R U . . .
C23 C 0.7315(2) 1.3239(4) 0.5445(13) 0.078(3) Uani 1 1 d . . . . .
H23A H 0.731421 1.363484 0.455685 0.117 Uiso 1 1 calc R U . . .
H23B H 0.758863 1.311844 0.575903 0.117 Uiso 1 1 calc R U . . .
H23C H 0.717234 1.344748 0.640645 0.117 Uiso 1 1 calc R U . . .

loop_
_atom_site_aniso_label
_atom_site_aniso_U_11
_atom_site_aniso_U_22
_atom_site_aniso_U_33
_atom_site_aniso_U_23
_atom_site_aniso_U_13
_atom_site_aniso_U_12
Br3 0.0488(4) 0.0453(4) 0.0823(6) 0.0076(4) -0.0226(4) -0.0080(3)
Br6 0.0416(4) 0.0559(4) 0.0807(6) -0.0223(5) -0.0079(4) 0.0050(3)
Br2 0.0485(4) 0.0495(4) 0.0822(6) 0.0237(4) -0.0183(4) -0.0126(4)
Br5 0.0507(4) 0.0497(4) 0.0891(6) -0.0189(4) 0.0201(4) -0.0122(3)
Br1 0.0633(5) 0.0472(4) 0.0844(6) 0.0034(4) -0.0291(5) 0.0063(4)
Br8 0.0472(4) 0.0690(5) 0.0950(6) -0.0400(5) -0.0174(5) 0.0150(4)
Br4 0.0500(4) 0.0579(4) 0.0960(7) 0.0283(5) -0.0047(5) 0.0103(4)
Br7 0.0692(5) 0.0511(4) 0.0934(6) -0.0187(5) 0.0406(5) -0.0172(4)
Mn3 0.0356(7) 0.0349(7) 0.0501(9) 0.000 0.000 -0.0007(5)
Mn1 0.0379(7) 0.0304(6) 0.0519(9) 0.000 0.000 -0.0014(6)
Mn2 0.0314(5) 0.0362(5) 0.0607(7) 0.0008(6) -0.0038(5) -0.0004(4)
N3 0.049(3) 0.040(3) 0.045(4) 0.003(3) 0.004(3) -0.002(3)
N7 0.040(3) 0.051(3) 0.055(4) 0.010(3) -0.005(3) 0.000(3)
N1 0.043(3) 0.044(3) 0.056(4) -0.001(3) -0.005(3) 0.005(3)
N5 0.044(3) 0.045(3) 0.049(4) 0.004(3) 0.002(3) -0.002(3)
N2 0.072(5) 0.045(3) 0.075(5) 0.001(4) 0.007(4) -0.004(3)
N6 0.045(4) 0.079(5) 0.065(5) -0.013(4) 0.003(4) 0.009(4)
N4 0.065(4) 0.038(3) 0.065(5) 0.006(3) 0.001(4) 0.005(3)
N8 0.036(3) 0.069(4) 0.067(5) 0.009(4) -0.004(3) -0.005(3)
C24 0.042(4) 0.037(4) 0.031(4) 0.009(3) -0.006(3) -0.008(3)
C10 0.042(4) 0.044(4) 0.031(4) 0.003(3) 0.004(3) 0.004(3)
C17 0.050(4) 0.033(3) 0.041(5) -0.005(3) -0.010(4) 0.000(3)
C21 0.045(4) 0.044(4) 0.053(5) -0.001(4) -0.005(4) -0.001(3)
C25 0.049(4) 0.039(4) 0.070(6) -0.007(4) -0.004(4) -0.001(3)
C28 0.051(4) 0.035(4) 0.082(6) -0.001(4) -0.010(4) -0.002(3)
C7 0.041(4) 0.048(4) 0.049(5) -0.002(4) -0.004(4) -0.003(3)
C14 0.036(4) 0.046(4) 0.082(6) 0.013(4) -0.008(4) -0.001(3)
C3 0.034(3) 0.048(4) 0.032(4) -0.009(3) 0.004(3) -0.006(3)
C2 0.073(5) 0.050(4) 0.070(6) -0.004(4) -0.009(5) -0.018(4)
C11 0.039(4) 0.056(5) 0.065(6) 0.006(4) -0.005(4) -0.002(3)
C6 0.051(5) 0.055(5) 0.060(6) 0.003(4) 0.005(4) 0.011(4)
C20 0.058(5) 0.065(5) 0.052(6) -0.006(4) -0.003(5) -0.010(4)
C16 0.051(5) 0.084(5) 0.069(6) -0.002(5) -0.002(4) 0.018(4)
C13 0.055(5) 0.050(5) 0.083(7) 0.004(5) -0.002(5) -0.012(4)
C12 0.048(5) 0.067(5) 0.072(6) 0.013(5) -0.006(4) 0.018(4)
C4 0.039(4) 0.056(5) 0.049(5) -0.005(4) -0.002(4) -0.005(3)
C22 0.050(5) 0.083(6) 0.096(8) 0.008(6) 0.004(5) 0.014(4)
C18 0.065(5) 0.042(4) 0.043(5) 0.000(4) -0.003(4) 0.002(3)
C1 0.071(5) 0.063(5) 0.075(6) 0.010(5) -0.004(5) 0.010(4)
C9 0.070(5) 0.053(4) 0.102(7) 0.023(5) 0.016(5) 0.021(4)
C5 0.057(5) 0.067(5) 0.061(6) -0.019(5) 0.007(5) -0.028(4)
C15 0.067(5) 0.067(5) 0.076(6) -0.001(5) 0.005(5) -0.009(4)
C26 0.058(5) 0.048(4) 0.078(7) 0.002(4) -0.011(5) -0.017(4)
C8 0.081(6) 0.051(5) 0.091(7) -0.004(5) 0.004(5) -0.013(4)
C19 0.069(6) 0.059(5) 0.055(6) -0.013(5) -0.013(5) 0.026(4)
C27 0.045(4) 0.055(5) 0.094(7) 0.001(5) -0.008(5) 0.010(4)
C23 0.054(5) 0.068(5) 0.111(8) 0.010(6) -0.026(5) -0.025(4)

loop_
_atom_type_symbol
_atom_type_description
_atom_type_scat_dispersion_real
_atom_type_scat_dispersion_imag
_atom_type_scat_source
C C 0.0033 0.0016 'International Tables Vol C Tables 4.2.6.8 and 6.1.1.4'
H H 0.0000 0.0000 'International Tables Vol C Tables 4.2.6.8 and 6.1.1.4'
Br Br -0.2901 2.4595 'International Tables Vol C Tables 4.2.6.8 and 6.1.1.4'
Mn Mn 0.3368 0.7283 'International Tables Vol C Tables 4.2.6.8 and 6.1.1.4'
N N 0.0061 0.0033 'International Tables Vol C Tables 4.2.6.8 and 6.1.1.4'

loop_
_geom_angle_atom_site_label_1
_geom_angle_atom_site_label_2
_geom_angle_atom_site_label_3
_geom_angle
_geom_angle_site_symmetry_1
_geom_angle_site_symmetry_3
_geom_angle_publ_flag
Br8 Mn3 Br8 117.82(7) 2_665 . ?
Br7 Mn3 Br8 105.59(3) . . ?
Br7 Mn3 Br8 105.38(3) . 2_665 ?
Br7 Mn3 Br8 105.59(3) 2_665 2_665 ?
Br7 Mn3 Br8 105.37(3) 2_665 . ?
Br7 Mn3 Br7 117.75(7) . 2_665 ?
Br2 Mn1 Br2 113.85(7) . 2_675 ?
Br1 Mn1 Br2 107.74(2) . 2_675 ?
Br1 Mn1 Br2 107.74(2) 2_675 . ?
Br1 Mn1 Br2 105.23(2) . . ?
Br1 Mn1 Br2 105.22(2) 2_675 2_675 ?
Br1 Mn1 Br1 117.37(7) 2_675 . ?
Br6 Mn2 Br3 105.69(4) . . ?
Br5 Mn2 Br3 114.62(5) . . ?
Br5 Mn2 Br6 105.69(4) . . ?
Br4 Mn2 Br3 106.09(4) . . ?
Br4 Mn2 Br6 116.13(5) . . ?
Br4 Mn2 Br5 108.89(4) . . ?
C10 N3 C9 122.1(6) . . ?
C10 N3 C8 121.7(6) . . ?
C8 N3 C9 116.2(6) . . ?
C24 N7 C22 122.0(6) . . ?
C24 N7 C23 122.3(6) . . ?
C23 N7 C22 115.7(6) . . ?
C3 N1 C2 121.0(5) . . ?
C3 N1 C1 122.4(6) . . ?
C1 N1 C2 116.6(6) . . ?
C17 N5 C16 121.1(6) . . ?
C17 N5 C15 122.6(6) . . ?
C15 N5 C16 116.3(6) . . ?
C6 N2 H2 119.9 . . ?
C6 N2 C5 120.2(6) . . ?
C5 N2 H2 119.9 . . ?
C20 N6 H6A 119.4 . . ?
C19 N6 H6A 119.4 . . ?
C19 N6 C20 121.2(7) . . ?
C13 N4 H4 120.0 . . ?
C12 N4 H4 120.0 . . ?
C12 N4 C13 120.0(6) . . ?
C26 N8 H8 120.0 . . ?
C27 N8 H8 120.0 . . ?
C27 N8 C26 119.9(6) . . ?
N7 C24 C25 122.7(6) . . ?
N7 C24 C28 122.3(5) . . ?
C25 C24 C28 115.0(6) . . ?
N3 C10 C14 122.7(6) . . ?
N3 C10 C11 122.1(6) . . ?
C14 C10 C11 115.3(6) . . ?
N5 C17 C21 122.6(6) . . ?
N5 C17 C18 122.9(6) . . ?
C21 C17 C18 114.5(6) . . ?
C17 C21 H21 119.2 . . ?
C20 C21 C17 121.6(7) . . ?
C20 C21 H21 119.2 . . ?
C24 C25 H25 119.6 . . ?
C26 C25 C24 120.7(6) . . ?
C26 C25 H25 119.6 . . ?
C24 C28 H28 119.8 . . ?
C27 C28 C24 120.4(6) . . ?
C27 C28 H28 119.8 . . ?
C3 C7 H7 119.4 . . ?
C6 C7 H7 119.4 . . ?
C6 C7 C3 121.2(6) . . ?
C10 C14 H14 119.2 . . ?
C13 C14 C10 121.6(6) . . ?
C13 C14 H14 119.2 . . ?
N1 C3 C7 122.8(6) . . ?
N1 C3 C4 121.9(6) . . ?
C7 C3 C4 115.3(6) . . ?
N1 C2 H2A 109.5 . . ?
N1 C2 H2B 109.5 . . ?
N1 C2 H2C 109.5 . . ?
H2A C2 H2B 109.5 . . ?
H2A C2 H2C 109.5 . . ?
H2B C2 H2C 109.5 . . ?
C10 C11 H11 120.2 . . ?
C12 C11 C10 119.6(6) . . ?
C12 C11 H11 120.2 . . ?
N2 C6 C7 121.9(7) . . ?
N2 C6 H6 119.1 . . ?
C7 C6 H6 119.1 . . ?
N6 C20 C21 121.0(7) . . ?
N6 C20 H20 119.5 . . ?
C21 C20 H20 119.5 . . ?
N5 C16 H16A 109.5 . . ?
N5 C16 H16B 109.5 . . ?
N5 C16 H16C 109.5 . . ?
H16A C16 H16B 109.5 . . ?
H16A C16 H16C 109.5 . . ?
H16B C16 H16C 109.5 . . ?
N4 C13 C14 121.2(7) . . ?
N4 C13 H13 119.4 . . ?
C14 C13 H13 119.4 . . ?
N4 C12 C11 122.3(7) . . ?
N4 C12 H12 118.8 . . ?
C11 C12 H12 118.8 . . ?
C3 C4 H4A 120.5 . . ?
C5 C4 C3 119.1(7) . . ?
C5 C4 H4A 120.5 . . ?
N7 C22 H22A 109.5 . . ?
N7 C22 H22B 109.5 . . ?
N7 C22 H22C 109.5 . . ?
H22A C22 H22B 109.5 . . ?
H22A C22 H22C 109.5 . . ?
H22B C22 H22C 109.5 . . ?
C17 C18 H18 119.8 . . ?
C19 C18 C17 120.4(7) . . ?
C19 C18 H18 119.8 . . ?
N1 C1 H1A 109.5 . . ?
N1 C1 H1B 109.5 . . ?
N1 C1 H1C 109.5 . . ?
H1A C1 H1B 109.5 . . ?
H1A C1 H1C 109.5 . . ?
H1B C1 H1C 109.5 . . ?
N3 C9 H9A 109.5 . . ?
N3 C9 H9B 109.5 . . ?
N3 C9 H9C 109.5 . . ?
H9A C9 H9B 109.5 . . ?
H9A C9 H9C 109.5 . . ?
H9B C9 H9C 109.5 . . ?
N2 C5 C4 122.3(7) . . ?
N2 C5 H5 118.9 . . ?
C4 C5 H5 118.9 . . ?
N5 C15 H15A 109.5 . . ?
N5 C15 H15B 109.5 . . ?
N5 C15 H15C 109.5 . . ?
H15A C15 H15B 109.5 . . ?
H15A C15 H15C 109.5 . . ?
H15B C15 H15C 109.5 . . ?
N8 C26 C25 121.7(6) . . ?
N8 C26 H26 119.2 . . ?
C25 C26 H26 119.2 . . ?
N3 C8 H8A 109.5 . . ?
N3 C8 H8B 109.5 . . ?
N3 C8 H8C 109.5 . . ?
H8A C8 H8B 109.5 . . ?
H8A C8 H8C 109.5 . . ?
H8B C8 H8C 109.5 . . ?
N6 C19 C18 121.3(7) . . ?
N6 C19 H19 119.3 . . ?
C18 C19 H19 119.3 . . ?
N8 C27 C28 122.2(7) . . ?
N8 C27 H27 118.9 . . ?
C28 C27 H27 118.9 . . ?
N7 C23 H23A 109.5 . . ?
N7 C23 H23B 109.5 . . ?
N7 C23 H23C 109.5 . . ?
H23A C23 H23B 109.5 . . ?
H23A C23 H23C 109.5 . . ?
H23B C23 H23C 109.5 . . ?

loop_
_geom_bond_atom_site_label_1
_geom_bond_atom_site_label_2
_geom_bond_distance
_geom_bond_site_symmetry_2
_geom_bond_publ_flag
Br3 Mn2 2.5184(12) . ?
Br6 Mn2 2.5118(12) . ?
Br2 Mn1 2.5163(10) . ?
Br5 Mn2 2.5052(12) . ?
Br1 Mn1 2.5002(11) . ?
Br8 Mn3 2.5036(10) . ?
Br4 Mn2 2.4934(12) . ?
Br7 Mn3 2.5009(11) . ?
N3 C10 1.331(7) . ?
N3 C9 1.451(8) . ?
N3 C8 1.449(8) . ?
N7 C24 1.327(7) . ?
N7 C22 1.453(8) . ?
N7 C23 1.448(8) . ?
N1 C3 1.326(8) . ?
N1 C2 1.462(8) . ?
N1 C1 1.454(8) . ?
N5 C17 1.321(8) . ?
N5 C16 1.454(8) . ?
N5 C15 1.436(8) . ?
N2 H2 0.8600 . ?
N2 C6 1.328(9) . ?
N2 C5 1.329(9) . ?
N6 H6A 0.8600 . ?
N6 C20 1.331(9) . ?
N6 C19 1.312(9) . ?
N4 H4 0.8600 . ?
N4 C13 1.327(8) . ?
N4 C12 1.323(8) . ?
N8 H8 0.8600 . ?
N8 C26 1.322(8) . ?
N8 C27 1.315(9) . ?
C24 C25 1.405(8) . ?
C24 C28 1.409(8) . ?
C10 C14 1.406(8) . ?
C10 C11 1.409(8) . ?
C17 C21 1.409(9) . ?
C17 C18 1.429(9) . ?
C21 H21 0.9300 . ?
C21 C20 1.348(9) . ?
C25 H25 0.9300 . ?
C25 C26 1.348(9) . ?
C28 H28 0.9300 . ?
C28 C27 1.347(9) . ?
C7 H7 0.9300 . ?
C7 C3 1.414(9) . ?
C7 C6 1.342(9) . ?
C14 H14 0.9300 . ?
C14 C13 1.340(9) . ?
C3 C4 1.436(8) . ?
C2 H2A 0.9600 . ?
C2 H2B 0.9600 . ?
C2 H2C 0.9600 . ?
C11 H11 0.9300 . ?
C11 C12 1.360(9) . ?
C6 H6 0.9300 . ?
C20 H20 0.9300 . ?
C16 H16A 0.9600 . ?
C16 H16B 0.9600 . ?
C16 H16C 0.9600 . ?
C13 H13 0.9300 . ?
C12 H12 0.9300 . ?
C4 H4A 0.9300 . ?
C4 C5 1.365(9) . ?
C22 H22A 0.9600 . ?
C22 H22B 0.9600 . ?
C22 H22C 0.9600 . ?
C18 H18 0.9300 . ?
C18 C19 1.366(10) . ?
C1 H1A 0.9600 . ?
C1 H1B 0.9600 . ?
C1 H1C 0.9600 . ?
C9 H9A 0.9600 . ?
C9 H9B 0.9600 . ?
C9 H9C 0.9600 . ?
C5 H5 0.9300 . ?
C15 H15A 0.9600 . ?
C15 H15B 0.9600 . ?
C15 H15C 0.9600 . ?
C26 H26 0.9300 . ?
C8 H8A 0.9600 . ?
C8 H8B 0.9600 . ?
C8 H8C 0.9600 . ?
C19 H19 0.9300 . ?
C27 H27 0.9300 . ?
C23 H23A 0.9600 . ?
C23 H23B 0.9600 . ?
C23 H23C 0.9600 . ?

loop_
_geom_torsion_atom_site_label_1
_geom_torsion_atom_site_label_2
_geom_torsion_atom_site_label_3
_geom_torsion_atom_site_label_4
_geom_torsion
_geom_torsion_site_symmetry_1
_geom_torsion_site_symmetry_2
_geom_torsion_site_symmetry_3
_geom_torsion_site_symmetry_4
_geom_torsion_publ_flag
N3 C10 C14 C13 178.5(8) . . . . ?
N3 C10 C11 C12 -177.4(7) . . . . ?
N7 C24 C25 C26 178.5(7) . . . . ?
N7 C24 C28 C27 -179.9(8) . . . . ?
N1 C3 C4 C5 179.8(7) . . . . ?
N5 C17 C21 C20 179.1(7) . . . . ?
N5 C17 C18 C19 -179.8(7) . . . . ?
C24 C25 C26 N8 1.4(13) . . . . ?
C24 C28 C27 N8 1.4(14) . . . . ?
C10 C14 C13 N4 -1.1(14) . . . . ?
C10 C11 C12 N4 -1.2(13) . . . . ?
C17 C21 C20 N6 1.4(12) . . . . ?
C17 C18 C19 N6 -0.1(11) . . . . ?
C21 C17 C18 C19 0.5(10) . . . . ?
C25 C24 C28 C27 0.1(11) . . . . ?
C28 C24 C25 C26 -1.4(11) . . . . ?
C7 C3 C4 C5 0.1(10) . . . . ?
C14 C10 C11 C12 1.4(11) . . . . ?
C3 C7 C6 N2 0.0(12) . . . . ?
C3 C4 C5 N2 0.0(11) . . . . ?
C2 N1 C3 C7 2.7(10) . . . . ?
C2 N1 C3 C4 -177.0(6) . . . . ?
C11 C10 C14 C13 -0.3(12) . . . . ?
C6 N2 C5 C4 -0.1(12) . . . . ?
C6 C7 C3 N1 -179.8(7) . . . . ?
C6 C7 C3 C4 -0.1(10) . . . . ?
C20 N6 C19 C18 0.3(12) . . . . ?
C16 N5 C17 C21 -3.0(10) . . . . ?
C16 N5 C17 C18 177.4(6) . . . . ?
C13 N4 C12 C11 -0.1(13) . . . . ?
C12 N4 C13 C14 1.3(13) . . . . ?
C22 N7 C24 C25 3.6(11) . . . . ?
C22 N7 C24 C28 -176.4(7) . . . . ?
C18 C17 C21 C20 -1.1(10) . . . . ?
C1 N1 C3 C7 -179.7(6) . . . . ?
C1 N1 C3 C4 0.6(10) . . . . ?
C9 N3 C10 C14 -1.0(11) . . . . ?
C9 N3 C10 C11 177.6(7) . . . . ?
C5 N2 C6 C7 0.1(12) . . . . ?
C15 N5 C17 C21 -179.8(7) . . . . ?
C15 N5 C17 C18 0.5(10) . . . . ?
C26 N8 C27 C28 -1.5(14) . . . . ?
C8 N3 C10 C14 176.8(7) . . . . ?
C8 N3 C10 C11 -4.5(11) . . . . ?
C19 N6 C20 C21 -0.9(12) . . . . ?
C27 N8 C26 C25 0.1(13) . . . . ?
C23 N7 C24 C25 -175.3(7) . . . . ?
C23 N7 C24 C28 4.6(11) . . . . ?
